data_2000016
loop_
_publ_author_name
'Venkataraman, D.'
'Rayburn, Lori L.'
'Hill, Laurie I.'
'Jin, Song'
'Malik, Abds-Sami'
'Turneau, Kevin J.'
'DiSalvo, Francis J.'

_publ_section_title
;
 An Improved High Yield Synthesis Procedure and Reactivity of
 W~6~S~8~(4-tert-butylpyridine)~6~
;
_journal_name_full 'Inorganic Chemistry'
_journal_page_first 828
_journal_page_last 830
_journal_paper_doi 10.1021/ic980967s
_journal_volume 38
_journal_year 1999
_chemical_formula_sum 'C32 H72 Cl14 N2 W6'
_space_group_IT_number 14
_symmetry_cell_setting monoclinic
_symmetry_space_group_name_Hall '-P 2yn'
_symmetry_space_group_name_H-M 'P 1 21/n 1'
_cell_angle_alpha 90
_cell_angle_beta 90.15(3)
_cell_angle_gamma 90
_cell_formula_units_Z 2
_cell_length_a 12.825(2)
_cell_length_b 11.691(2)
_cell_length_c 18.568(5)
_cell_volume 2784.022
_diffrn_ambient_temperature ?
_exptl_crystal_colour yellow
_exptl_crystal_density_diffrn 2.486
_exptl_crystal_description blocks
_refine_ls_R_factor_gt 0.0496
_refine_ls_wR_factor_gt 0.0496
_cod_original_sg_symbol_H-M 'P 21/n'
_cod_database_code 2000016

loop_
_symmetry_equiv_pos_site_id
_symmetry_equiv_pos_as_xyz
1 x,y,z
2 1/2+x,1/2-y,1/2+z
3 -x,-y,-z
4 -1/2-x,-1/2+y,-1/2-z

loop_
_atom_site_label
_atom_site_type_symbol
_atom_site_fract_x
_atom_site_fract_y
_atom_site_fract_z
W1 W 0.86768(5) 0.44583(6) 0.01957(4)
W2 W 1.04873(5) 0.43627(6) 0.08469(4)
W3 W 0.96918(5) 0.63402(6) 0.04843(4)
Cl1 Cl 0.8564(3) 0.3799(4) -0.1083(2)
Cl2 Cl 0.9496(4) 0.2589(4) 0.0531(3)
Cl3 Cl 0.7984(3) 0.6389(4) -0.0165(3)
Cl4 Cl 0.8917(3) 0.5139(4) 0.1460(2)
Cl5 Cl 1.1143(4) 0.3550(4) 0.1960(3)
Cl6 Cl 0.9254(4) 0.8074(4) 0.1127(3)
Cl7 Cl 0.6920(4) 0.3809(5) 0.0434(3)
N1 N -0.0272(11) -0.0234(12) 0.7083(8)
C1 C -0.1362(14) -0.0411(14) 0.7417(9)
H1 H -0.1881(14) -0.0210(14) 0.7059(9)
H2 H -0.1445(14) -0.1218(14) 0.7523(9)
C2 C -0.1590(17) 0.0249(16) 0.8089(10)
H3 H -0.1057(17) 0.0831(16) 0.8147(10)
H4 H -0.2251(17) 0.0640(16) 0.8025(10)
C3 C -0.164(2) -0.0432(19) 0.8760(11)
H5 H -0.2074(20) -0.1099(19) 0.8676(11)
H6 H -0.0945(20) -0.0699(19) 0.8879(11)
C4 C -0.2061(20) 0.0212(22) 0.9379(12)
H7 H -0.2074(20) -0.0273(22) 0.9796(12)
H8 H -0.2757(20) 0.0464(22) 0.9270(12)
H9 H -0.1627(20) 0.0864(22) 0.9473(12)
C5 C -0.0061(55) 0.1054(43) 0.6881(41)
H10 H 0.0052(55) 0.1453(43) 0.7332(41)
H11 H 0.0600(55) 0.1066(43) 0.6628(41)
C6 C -0.0799(37) 0.1791(31) 0.6445(28)
H12 H -0.0872(37) 0.1469(31) 0.5966(28)
H13 H -0.1481(37) 0.1782(31) 0.6670(28)
C7 C -0.0426(33) 0.3013(28) 0.6385(19)
H14 H 0.0262(33) 0.3016(28) 0.6169(19)
H15 H -0.0890(33) 0.3428(28) 0.6065(19)
C8 C -0.0377(40) 0.3616(36) 0.7080(24)
H16 H -0.0135(40) 0.4384(36) 0.7005(24)
H17 H 0.0095(40) 0.3223(36) 0.7397(24)
H18 H -0.1059(40) 0.3635(36) 0.7292(24)
C9? C -0.0013(32) 0.0937(31) 0.6996(26)
H19? H 0.0687(32) 0.1012(31) 0.6804(26)
H20? H -0.0041(32) 0.1328(31) 0.7456(26)
C10? C -0.0798(34) 0.145(3) 0.6479(26)
H21? H -0.0743(34) 0.1061(30) 0.6019(26)
H22? H -0.1494(34) 0.1317(30) 0.6663(26)
C11? C -0.065(4) 0.2711(29) 0.6363(23)
H23? H 0.004(4) 0.2841(29) 0.6167(23)
H24? H -0.1154(40) 0.2972(29) 0.6008(23)
C12? C -0.0770(48) 0.3402(40) 0.7028(29)
H25? H -0.0667(48) 0.4196(40) 0.6917(29)
H26? H -0.0262(48) 0.3162(40) 0.7378(29)
H27? H -0.1457(48) 0.3294(40) 0.7219(29)
C13 C 0.0516(24) -0.0537(45) 0.7662(27)
H28 H 0.0376(24) -0.0063(45) 0.8079(27)
H29 H 0.0396(24) -0.1325(45) 0.7803(27)
C14 C 0.1649(24) -0.0411(28) 0.7476(19)
H30 H 0.1828(24) 0.0395(28) 0.7475(19)
H31 H 0.1762(24) -0.0703(28) 0.6993(19)
C15 C 0.2368(34) -0.1036(34) 0.7993(27)
H32 H 0.3078(34) -0.0783(34) 0.7915(27)
H33 H 0.2178(34) -0.0840(34) 0.8483(27)
C16 C 0.2319(33) -0.2290(29) 0.7907(23)
H34 H 0.2785(33) -0.2646(29) 0.8245(23)
H35 H 0.2520(33) -0.2491(29) 0.7426(23)
H36 H 0.1620(33) -0.2548(29) 0.7995(23)
C17? C 0.0487(27) -0.0854(49) 0.7608(30)
H37? H 0.0511(27) -0.0428(49) 0.8056(30)
H38? H 0.0205(27) -0.1605(49) 0.7714(30)
C18? C 0.1591(28) -0.0999(39) 0.7334(17)
H39? H 0.1861(28) -0.0260(39) 0.7186(17)
H40? H 0.1586(28) -0.1497(39) 0.6917(17)
C19? C 0.2303(27) -0.1502(31) 0.7907(18)
H41? H 0.1977(27) -0.2183(31) 0.8102(18)
H42? H 0.2952(27) -0.1733(31) 0.7683(18)
C20? C 0.2540(33) -0.0718(34) 0.8501(20)
H43? H 0.2991(33) -0.1093(34) 0.8841(20)
H44? H 0.1905(33) -0.0500(34) 0.8736(20)
H45? H 0.2880(33) -0.0049(34) 0.8316(20)
C21 C -0.0078(54) -0.0760(32) 0.6328(34)
H46 H -0.0643(54) -0.0554(32) 0.6004(34)
H47 H 0.0567(54) -0.0465(32) 0.6130(34)
C22 C -0.0015(50) -0.2040(33) 0.6397(24)
H48 H -0.0688(50) -0.2336(33) 0.6544(24)
H49 H 0.0488(50) -0.2235(33) 0.6769(24)
C23 C 0.0306(38) -0.2601(27) 0.5690(21)
H50 H -0.0061(38) -0.2236(27) 0.5294(21)
H51 H 0.1047(38) -0.2491(27) 0.5616(21)
C24 C 0.0068(48) -0.3845(30) 0.5689(28)
H52 H 0.0277(48) -0.4173(30) 0.5238(28)
H53 H -0.0668(48) -0.3955(30) 0.5754(28)
H54 H 0.0440(48) -0.4211(30) 0.6075(28)
C25? C -0.0269(33) -0.0938(25) 0.6399(23)
H55? H -0.0797(33) -0.0612(25) 0.6085(23)
H56? H 0.0398(33) -0.0804(25) 0.6168(23)
C26? C -0.0440(35) -0.2213(26) 0.6399(21)
H57? H -0.1167(35) -0.2371(26) 0.6503(21)
H58? H -0.0022(35) -0.2555(26) 0.6778(21)
C27? C -0.0157(51) -0.2757(43) 0.5684(27)
H59? H -0.0746(51) -0.3196(43) 0.5507(27)
H60? H -0.0007(51) -0.2162(43) 0.5336(27)
C28? C 0.0765(49) -0.3521(63) 0.5755(37)
H61? H 0.0925(49) -0.3851(63) 0.5295(37)
H62? H 0.0615(49) -0.4118(63) 0.6094(37)
H63? H 0.1352(49) -0.3085(63) 0.5923(37)
W1B* W 1.13232(5) 0.55417(6) -0.01957(4)
W2B* W 0.95127(5) 0.56373(6) -0.08469(4)
W3B* W 1.03082(5) 0.36598(6) -0.04843(4)
Cl2B* Cl 1.0504(4) 0.7411(4) -0.0531(3)
Cl1B* Cl 1.1436(3) 0.6201(4) 0.1083(2)
Cl4B* Cl 1.1083(3) 0.4861(4) -0.1460(2)
Cl3B* Cl 1.2016(3) 0.3611(4) 0.0165(3)
Cl6B* Cl 1.0746(4) 0.1926(4) -0.1127(3)
Cl7B* Cl 1.3080(4) 0.6191(5) -0.0434(3)
Cl5B* Cl 0.8857(4) 0.6450(4) -0.1960(3)

loop_
_atom_type_symbol
_atom_type_radius_bond
C 0.68
H 0.23
Cl 0.99
N 0.68
W 1.37
